data_7211353
loop_
_publ_author_name
'Wang, Yu-Fang'
Zhuo-Li,
'Sun, Yan-Chun'
'Zhao, Jian-She'
'Wang, Li-Ya'

_publ_section_title
;
 Structural modulation and properties of four cadmium(ii) coordination
 architectures based on
 3-(pyridin-4-yl)-5-(pyrazin-2-yl)-1H-1,2,4-triazole and aromatic
 polycarboxylate ligands
;
_journal_issue 46
_journal_name_full CrystEngComm
_journal_page_first 9980
_journal_paper_doi 10.1039/c3ce41356j
_journal_volume 15
_journal_year 2013
_chemical_formula_sum 'C32 H28 Cd3 N12 O14'
_chemical_formula_weight 1141.86
_chemical_name_systematic
; 
 ? 
;
_space_group_IT_number 2
_symmetry_cell_setting triclinic
_symmetry_space_group_name_Hall '-P 1'
_symmetry_space_group_name_H-M 'P -1'
_atom_sites_solution_hydrogens geom
_atom_sites_solution_primary direct
_atom_sites_solution_secondary difmap
_audit_creation_method SHELXL-97
_cell_angle_alpha 62.282(2)
_cell_angle_beta 87.655(2)
_cell_angle_gamma 87.504(2)
_cell_formula_units_Z 2
_cell_length_a 8.1335(19)
_cell_length_b 16.014(4)
_cell_length_c 16.343(4)
_cell_measurement_reflns_used 9047
_cell_measurement_temperature 296(2)
_cell_measurement_theta_max 28.22
_cell_measurement_theta_min 2.43
_cell_volume 1882.1(8)
_computing_structure_refinement 'SHELXL-97 (Sheldrick, 1997)'
_computing_structure_solution 'SHELXS-97 (Sheldrick, 1990)'
_diffrn_ambient_temperature 296(2)
_diffrn_measured_fraction_theta_full 0.971
_diffrn_measured_fraction_theta_max 0.971
_diffrn_measurement_device_type 'phi and omega scans'
_diffrn_radiation_monochromator graphite
_diffrn_radiation_source 'fine-focus sealed tube'
_diffrn_radiation_type MoK\a
_diffrn_radiation_wavelength 0.71073
_diffrn_reflns_av_R_equivalents 0.0123
_diffrn_reflns_av_sigmaI/netI 0.0191
_diffrn_reflns_limit_h_max 9
_diffrn_reflns_limit_h_min -9
_diffrn_reflns_limit_k_max 19
_diffrn_reflns_limit_k_min -18
_diffrn_reflns_limit_l_max 19
_diffrn_reflns_limit_l_min -19
_diffrn_reflns_number 12989
_diffrn_reflns_theta_full 25.50
_diffrn_reflns_theta_max 25.50
_diffrn_reflns_theta_min 2.43
_exptl_absorpt_coefficient_mu 1.766
_exptl_absorpt_correction_T_max 0.6974
_exptl_absorpt_correction_T_min 0.6106
_exptl_absorpt_correction_type multi-scan
_exptl_absorpt_process_details sadabs
_exptl_crystal_density_diffrn 2.015
_exptl_crystal_density_method 'not measured'
_exptl_crystal_F_000 1120
_exptl_crystal_size_max 0.31
_exptl_crystal_size_mid 0.27
_exptl_crystal_size_min 0.22
_refine_diff_density_max 1.386
_refine_diff_density_min -1.000
_refine_diff_density_rms 0.064
_refine_ls_extinction_method none
_refine_ls_goodness_of_fit_ref 1.053
_refine_ls_hydrogen_treatment constr
_refine_ls_matrix_type full
_refine_ls_number_parameters 550
_refine_ls_number_reflns 6817
_refine_ls_number_restraints 0
_refine_ls_restrained_S_all 1.053
_refine_ls_R_factor_all 0.0239
_refine_ls_R_factor_gt 0.0211
_refine_ls_shift/su_max 0.002
_refine_ls_shift/su_mean 0.000
_refine_ls_structure_factor_coef Fsqd
_refine_ls_weighting_details 'calc w=1/[\s^2^(Fo^2^)+(0.0194P)^2^+2.0625P] where P=(Fo^2^+2Fc^2^)/3'
_refine_ls_weighting_scheme calc
_refine_ls_wR_factor_gt 0.0490
_refine_ls_wR_factor_ref 0.0506
_reflns_number_gt 6260
_reflns_number_total 6817
_reflns_threshold_expression >2sigma(I)
_cod_data_source_file c3ce41356j.txt
_cod_data_source_block a
_cod_depositor_comments
;
The following automatic conversions were performed:

'_symmetry_cell_setting' value 'Triclinic' changed to 'triclinic'
according to /home/saulius/struct/CIF-dictionaries/cif_core.dic
dictionary named 'cif_core.dic' version 2.4.2 from 2011-04-26.

Automatic conversion script
Id: cif_fix_values 1891 2012-01-12 08:04:46Z andrius 
;
_cod_original_sg_symbol_H-M P-1
_cod_database_code 7211353

loop_
_symmetry_equiv_pos_as_xyz
'x, y, z'
'-x, -y, -z'

loop_
_atom_site_label
_atom_site_type_symbol
_atom_site_fract_x
_atom_site_fract_y
_atom_site_fract_z
_atom_site_U_iso_or_equiv
_atom_site_adp_type
_atom_site_occupancy
_atom_site_symmetry_multiplicity
_atom_site_calc_flag
_atom_site_refinement_flags
Cd1 Cd 0.66033(2) 0.620143(13) 0.741135(12) 0.02590(6) Uani 1 1 d .
Cd2 Cd 0.67144(3) 0.339910(13) 0.765738(13) 0.02915(6) Uani 1 1 d .
Cd3 Cd 0.88370(2) -0.004862(12) 0.667273(12) 0.02155(5) Uani 1 1 d .
O1 O 0.6966(2) 0.76538(12) 0.62545(13) 0.0314(4) Uani 1 1 d .
O2 O 0.8089(2) 0.85955(12) 0.67211(13) 0.0312(4) Uani 1 1 d .
O3 O 0.1431(2) 0.94387(14) 0.65630(13) 0.0343(5) Uani 1 1 d .
O4 O 0.0784(2) 1.07814(14) 0.53516(14) 0.0397(5) Uani 1 1 d .
O5 O 0.4170(3) 0.66358(17) 0.78943(14) 0.0495(6) Uani 1 1 d .
H1W H 0.3243 0.6854 0.7650 0.074 Uiso 1 1 d R
H2W H 0.3878 0.6460 0.8455 0.074 Uiso 1 1 d R
O6 O 0.9399(3) 0.58977(15) 0.71732(14) 0.0398(5) Uani 1 1 d .
H3W H 0.9627 0.5315 0.7510 0.060 Uiso 1 1 d R
H4W H 0.9534 0.6136 0.6590 0.060 Uiso 1 1 d R
O7 O 0.4093(3) 0.3211(2) 0.7425(2) 0.0777(10) Uani 1 1 d .
H5W H 0.3679 0.2667 0.7667 0.117 Uiso 1 1 d R
H6W H 0.3585 0.3607 0.6949 0.117 Uiso 1 1 d R
O8 O 0.7112(3) 0.16810(15) 0.82560(14) 0.0402(5) Uani 1 1 d .
O9 O 0.8920(3) 0.24943(14) 0.85203(15) 0.0472(6) Uani 1 1 d .
O10 O 0.9845(3) 0.07219(13) 0.75458(12) 0.0373(5) Uani 1 1 d .
O11 O 0.8552(3) -0.06263(14) 0.82439(13) 0.0372(5) Uani 1 1 d .
O12 O 0.2912(3) 0.15083(17) 0.8014(2) 0.0716(8) Uani 1 1 d .
H7W H 0.3610 0.1050 0.8221 0.107 Uiso 1 1 d R
H8W H 0.1934 0.1367 0.7974 0.107 Uiso 1 1 d R
O13 O 0.0898(3) 0.40770(18) 0.77689(17) 0.0630(7) Uani 1 1 d .
H9W H 0.1195 0.3882 0.8322 0.095 Uiso 1 1 d R
H10W H 0.0424 0.3551 0.7991 0.095 Uiso 1 1 d R
O14 O 0.1273(3) 0.74105(19) 0.72129(19) 0.0664(8) Uani 1 1 d .
H11W H 0.0736 0.6974 0.7199 0.100 Uiso 1 1 d R
H12W H 0.0976 0.7969 0.7099 0.100 Uiso 1 1 d R
N1 N 0.7478(3) 0.63061(16) 0.87760(15) 0.0311(5) Uani 1 1 d .
N2 N 0.8239(4) 0.6192(2) 1.04683(19) 0.0577(8) Uani 1 1 d .
N3 N 0.6614(3) 0.46986(15) 0.86706(15) 0.0307(5) Uani 1 1 d .
N4 N 0.6228(3) 0.37993(15) 0.88541(15) 0.0306(5) Uani 1 1 d .
N5 N 0.6626(3) 0.38015(16) 1.02053(15) 0.0331(5) Uani 1 1 d .
N6 N 0.5577(3) 0.03172(17) 1.13002(19) 0.0445(7) Uani 1 1 d .
N7 N 0.8219(3) 0.34787(15) 0.62770(15) 0.0306(5) Uani 1 1 d .
N8 N 0.9640(3) 0.37593(16) 0.45965(17) 0.0338(5) Uani 1 1 d .
N9 N 0.6646(3) 0.49234(15) 0.64627(15) 0.0283(5) Uani 1 1 d .
N10 N 0.5815(3) 0.57421(14) 0.63333(15) 0.0278(5) Uani 1 1 d .
N11 N 0.6456(3) 0.58512(15) 0.49306(15) 0.0262(5) Uani 1 1 d .
N12 N 0.2991(3) 0.88649(14) 0.40760(14) 0.0249(5) Uani 1 1 d .
C1 C 0.7957(4) 0.7057(2) 0.8849(2) 0.0390(7) Uani 1 1 d .
H1 H 0.8034 0.7635 0.8320 0.047 Uiso 1 1 calc R
C2 C 0.8337(5) 0.6992(2) 0.9687(2) 0.0493(9) Uani 1 1 d .
H2 H 0.8677 0.7529 0.9707 0.059 Uiso 1 1 calc R
C3 C 0.7756(5) 0.5439(2) 1.0403(2) 0.0507(9) Uani 1 1 d .
H3 H 0.7679 0.4864 1.0936 0.061 Uiso 1 1 calc R
C4 C 0.7366(4) 0.54890(19) 0.95635(19) 0.0321(6) Uani 1 1 d .
C5 C 0.6856(4) 0.46648(18) 0.94832(18) 0.0300(6) Uani 1 1 d .
C6 C 0.6259(4) 0.32908(18) 0.97803(18) 0.0294(6) Uani 1 1 d .
C7 C 0.5971(4) 0.22680(19) 1.02966(19) 0.0313(6) Uani 1 1 d .
C8 C 0.6695(4) 0.1740(2) 1.1154(2) 0.0378(7) Uani 1 1 d .
H8 H 0.7319 0.2030 1.1409 0.045 Uiso 1 1 calc R
C9 C 0.6465(4) 0.0776(2) 1.1617(2) 0.0421(7) Uani 1 1 d .
H9 H 0.6963 0.0430 1.2185 0.051 Uiso 1 1 calc R
C10 C 0.4841(4) 0.0836(2) 1.0494(2) 0.0409(7) Uani 1 1 d .
H10 H 0.4175 0.0531 1.0272 0.049 Uiso 1 1 calc R
C11 C 0.5012(4) 0.1797(2) 0.9971(2) 0.0357(7) Uani 1 1 d .
H11 H 0.4490 0.2125 0.9409 0.043 Uiso 1 1 calc R
C12 C 0.9203(4) 0.28221(19) 0.6207(2) 0.0351(7) Uani 1 1 d .
H12 H 0.9405 0.2253 0.6733 0.042 Uiso 1 1 calc R
C13 C 0.9925(4) 0.2971(2) 0.5373(2) 0.0355(7) Uani 1 1 d .
H13 H 1.0630 0.2507 0.5354 0.043 Uiso 1 1 calc R
C14 C 0.8650(4) 0.44190(19) 0.46597(19) 0.0311(6) Uani 1 1 d .
H14 H 0.8420 0.4977 0.4128 0.037 Uiso 1 1 calc R
C15 C 0.7959(3) 0.42892(17) 0.55009(18) 0.0251(5) Uani 1 1 d .
C16 C 0.6994(3) 0.50259(17) 0.56160(18) 0.0252(5) Uani 1 1 d .
C17 C 0.5739(3) 0.62687(17) 0.54071(18) 0.0240(5) Uani 1 1 d .
C18 C 0.4844(3) 0.71872(17) 0.49632(17) 0.0236(5) Uani 1 1 d .
C19 C 0.5159(4) 0.7819(2) 0.40420(19) 0.0335(6) Uani 1 1 d .
H19 H 0.6003 0.7693 0.3710 0.040 Uiso 1 1 calc R
C20 C 0.4200(3) 0.86373(19) 0.36250(19) 0.0329(6) Uani 1 1 d .
H20 H 0.4402 0.9049 0.3004 0.039 Uiso 1 1 calc R
C21 C 0.2722(3) 0.82601(18) 0.49726(18) 0.0260(6) Uani 1 1 d .
H21 H 0.1900 0.8412 0.5298 0.031 Uiso 1 1 calc R
C22 C 0.3609(3) 0.74257(18) 0.54315(18) 0.0267(6) Uani 1 1 d .
H22 H 0.3380 0.7025 0.6052 0.032 Uiso 1 1 calc R
C23 C 0.7171(3) 0.84476(17) 0.62063(16) 0.0216(5) Uani 1 1 d .
C24 C 0.6096(3) 0.92605(16) 0.55415(17) 0.0201(5) Uani 1 1 d .
C25 C 0.4557(3) 0.93618(17) 0.58859(17) 0.0225(5) Uani 1 1 d .
H25 H 0.4254 0.8932 0.6487 0.027 Uiso 1 1 calc R
C26 C 0.3446(3) 1.00873(17) 0.53610(17) 0.0205(5) Uani 1 1 d .
C27 C 0.1772(3) 1.01170(18) 0.57766(18) 0.0246(5) Uani 1 1 d .
C28 C 0.8377(4) 0.17171(19) 0.86338(17) 0.0286(6) Uani 1 1 d .
C29 C 0.9266(3) 0.08272(17) 0.93087(17) 0.0233(5) Uani 1 1 d .
C30 C 0.9535(3) 0.00279(18) 0.91730(17) 0.0238(5) Uani 1 1 d .
C31 C 1.0255(3) -0.07843(18) 0.98661(17) 0.0254(5) Uani 1 1 d .
H31 H 1.0419 -0.1314 0.9775 0.030 Uiso 1 1 calc R
C32 C 0.9250(3) 0.00504(18) 0.82611(17) 0.0254(6) Uani 1 1 d .

loop_
_atom_site_aniso_label
_atom_site_aniso_U_11
_atom_site_aniso_U_22
_atom_site_aniso_U_33
_atom_site_aniso_U_23
_atom_site_aniso_U_13
_atom_site_aniso_U_12
Cd1 0.03709(11) 0.01811(10) 0.01997(10) -0.00695(8) -0.00215(8) 0.00337(8)
Cd2 0.04203(12) 0.01803(10) 0.02391(10) -0.00717(8) -0.00425(8) 0.00687(8)
Cd3 0.02430(10) 0.01995(10) 0.01878(9) -0.00788(7) -0.00267(7) 0.00452(7)
O1 0.0436(11) 0.0155(9) 0.0316(10) -0.0077(8) -0.0084(9) 0.0008(8)
O2 0.0394(11) 0.0222(10) 0.0317(10) -0.0118(8) -0.0151(9) 0.0053(8)
O3 0.0303(10) 0.0335(11) 0.0270(10) -0.0045(9) 0.0067(8) 0.0029(8)
O4 0.0292(10) 0.0359(11) 0.0381(11) -0.0053(9) 0.0038(9) 0.0117(9)
O5 0.0434(13) 0.0704(16) 0.0308(11) -0.0218(11) -0.0029(9) 0.0203(11)
O6 0.0439(12) 0.0381(12) 0.0337(11) -0.0140(9) -0.0012(9) 0.0074(9)
O7 0.0455(15) 0.0588(17) 0.153(3) -0.068(2) -0.0312(17) 0.0119(12)
O8 0.0420(12) 0.0360(11) 0.0361(11) -0.0113(9) -0.0151(10) 0.0119(9)
O9 0.0673(15) 0.0207(11) 0.0459(13) -0.0081(10) -0.0208(11) 0.0056(10)
O10 0.0652(14) 0.0237(10) 0.0196(10) -0.0072(8) -0.0020(9) 0.0011(9)
O11 0.0502(13) 0.0392(12) 0.0261(10) -0.0179(9) 0.0010(9) -0.0113(10)
O12 0.0502(15) 0.0419(14) 0.096(2) -0.0107(14) 0.0126(15) -0.0037(12)
O13 0.087(2) 0.0518(15) 0.0454(14) -0.0175(12) -0.0039(13) -0.0081(14)
O14 0.0507(15) 0.0595(17) 0.088(2) -0.0342(15) -0.0139(14) 0.0220(13)
N1 0.0413(14) 0.0238(12) 0.0249(12) -0.0087(10) 0.0005(10) -0.0003(10)
N2 0.097(2) 0.0420(17) 0.0360(15) -0.0179(13) -0.0094(15) -0.0177(16)
N3 0.0456(14) 0.0192(11) 0.0239(11) -0.0073(9) -0.0027(10) 0.0011(10)
N4 0.0466(14) 0.0172(11) 0.0247(12) -0.0072(9) -0.0004(10) 0.0022(10)
N5 0.0509(15) 0.0209(11) 0.0216(11) -0.0048(9) -0.0013(10) -0.0007(10)
N6 0.0537(17) 0.0256(13) 0.0447(16) -0.0083(12) 0.0035(13) -0.0043(12)
N7 0.0398(13) 0.0188(11) 0.0304(12) -0.0092(10) -0.0032(10) 0.0042(10)
N8 0.0372(13) 0.0286(13) 0.0381(14) -0.0179(11) 0.0029(11) -0.0008(10)
N9 0.0407(13) 0.0166(11) 0.0275(12) -0.0103(9) -0.0079(10) 0.0066(9)
N10 0.0393(13) 0.0158(10) 0.0268(12) -0.0088(9) -0.0073(10) 0.0076(9)
N11 0.0329(12) 0.0182(11) 0.0256(11) -0.0088(9) -0.0045(9) 0.0041(9)
N12 0.0286(12) 0.0180(10) 0.0251(11) -0.0076(9) -0.0059(9) 0.0045(9)
C1 0.056(2) 0.0249(15) 0.0315(16) -0.0089(13) 0.0017(14) -0.0058(13)
C2 0.073(2) 0.0351(18) 0.0423(19) -0.0188(15) -0.0013(17) -0.0157(16)
C3 0.088(3) 0.0304(17) 0.0277(16) -0.0075(14) -0.0076(16) -0.0123(17)
C4 0.0425(16) 0.0243(14) 0.0272(14) -0.0100(12) -0.0006(12) -0.0017(12)
C5 0.0406(16) 0.0210(13) 0.0242(13) -0.0070(11) -0.0010(11) 0.0009(11)
C6 0.0401(16) 0.0206(13) 0.0236(13) -0.0072(11) 0.0007(11) 0.0007(11)
C7 0.0401(16) 0.0231(14) 0.0269(14) -0.0090(12) 0.0072(12) 0.0004(12)
C8 0.0515(19) 0.0265(15) 0.0317(15) -0.0104(13) -0.0019(13) -0.0004(13)
C9 0.056(2) 0.0279(16) 0.0328(16) -0.0057(13) -0.0019(14) 0.0019(14)
C10 0.0435(18) 0.0351(17) 0.0473(19) -0.0215(15) 0.0049(15) -0.0088(14)
C11 0.0433(17) 0.0329(16) 0.0290(15) -0.0130(13) 0.0021(13) -0.0019(13)
C12 0.0471(18) 0.0189(13) 0.0346(16) -0.0090(12) -0.0063(13) 0.0089(12)
C13 0.0372(16) 0.0253(15) 0.0462(18) -0.0190(13) -0.0028(13) 0.0069(12)
C14 0.0408(16) 0.0215(13) 0.0283(14) -0.0093(11) -0.0027(12) 0.0008(11)
C15 0.0290(14) 0.0170(12) 0.0283(14) -0.0093(11) -0.0062(11) 0.0006(10)
C16 0.0318(14) 0.0165(12) 0.0261(13) -0.0087(11) -0.0058(11) 0.0011(10)
C17 0.0276(13) 0.0185(12) 0.0265(13) -0.0107(11) -0.0055(11) 0.0021(10)
C18 0.0283(13) 0.0183(12) 0.0258(13) -0.0113(11) -0.0088(10) 0.0035(10)
C19 0.0360(16) 0.0323(15) 0.0278(14) -0.0114(12) 0.0002(12) 0.0107(12)
C20 0.0374(16) 0.0263(14) 0.0237(14) -0.0027(11) 0.0010(12) 0.0058(12)
C21 0.0278(14) 0.0263(14) 0.0247(13) -0.0128(11) -0.0037(11) 0.0046(11)
C22 0.0321(14) 0.0237(13) 0.0203(13) -0.0067(11) -0.0041(11) 0.0020(11)
C23 0.0233(13) 0.0193(13) 0.0183(12) -0.0057(10) 0.0009(10) 0.0014(10)
C24 0.0225(12) 0.0148(11) 0.0231(12) -0.0086(10) -0.0038(10) 0.0009(9)
C25 0.0265(13) 0.0173(12) 0.0198(12) -0.0054(10) 0.0005(10) -0.0013(10)
C26 0.0229(12) 0.0176(12) 0.0221(12) -0.0102(10) -0.0015(10) -0.0005(9)
C27 0.0258(13) 0.0251(13) 0.0262(13) -0.0146(11) -0.0021(11) 0.0013(10)
C28 0.0418(16) 0.0237(14) 0.0191(13) -0.0098(11) -0.0003(12) 0.0082(12)
C29 0.0276(13) 0.0206(12) 0.0198(12) -0.0080(10) -0.0005(10) 0.0023(10)
C30 0.0289(14) 0.0219(13) 0.0196(12) -0.0091(10) 0.0000(10) 0.0017(10)
C31 0.0340(14) 0.0201(13) 0.0229(13) -0.0111(11) -0.0007(11) 0.0027(11)
C32 0.0316(14) 0.0227(13) 0.0233(13) -0.0122(11) -0.0062(11) 0.0098(11)

loop_
_atom_type_symbol
_atom_type_description
_atom_type_scat_dispersion_real
_atom_type_scat_dispersion_imag
_atom_type_scat_source
C C 0.0033 0.0016 'International Tables Vol C Tables 4.2.6.8 and 6.1.1.4'
H H 0.0000 0.0000 'International Tables Vol C Tables 4.2.6.8 and 6.1.1.4'
N N 0.0061 0.0033 'International Tables Vol C Tables 4.2.6.8 and 6.1.1.4'
O O 0.0106 0.0060 'International Tables Vol C Tables 4.2.6.8 and 6.1.1.4'
Cd Cd -0.8075 1.2024 'International Tables Vol C Tables 4.2.6.8 and 6.1.1.4'

loop_
_geom_angle_atom_site_label_1
_geom_angle_atom_site_label_2
_geom_angle_atom_site_label_3
_geom_angle
_geom_angle_site_symmetry_1
_geom_angle_site_symmetry_3
O1 Cd1 O5 92.74(8) . .
O1 Cd1 N10 88.61(7) . .
O5 Cd1 N10 104.18(8) . .
O1 Cd1 N3 171.74(8) . .
O5 Cd1 N3 92.61(8) . .
N10 Cd1 N3 96.17(8) . .
O1 Cd1 O6 86.46(7) . .
O5 Cd1 O6 164.79(8) . .
N10 Cd1 O6 90.99(8) . .
N3 Cd1 O6 86.73(8) . .
O1 Cd1 N1 103.80(7) . .
O5 Cd1 N1 78.72(8) . .
N10 Cd1 N1 167.20(7) . .
N3 Cd1 N1 71.13(8) . .
O6 Cd1 N1 86.72(8) . .
O7 Cd2 N9 90.98(10) . .
O7 Cd2 O9 138.74(9) . .
N9 Cd2 O9 129.70(8) . .
O7 Cd2 N4 97.68(10) . .
N9 Cd2 N4 96.48(8) . .
O9 Cd2 N4 85.58(8) . .
O7 Cd2 O8 87.11(8) . .
N9 Cd2 O8 151.87(7) . .
O9 Cd2 O8 54.31(7) . .
N4 Cd2 O8 111.60(7) . .
O7 Cd2 N7 104.08(10) . .
N9 Cd2 N7 69.44(7) . .
O9 Cd2 N7 87.30(8) . .
N4 Cd2 N7 154.03(8) . .
O8 Cd2 N7 83.81(7) . .
O7 Cd2 C28 112.58(10) . .
N9 Cd2 C28 149.88(8) . .
O9 Cd2 C28 27.47(8) . .
N4 Cd2 C28 98.51(8) . .
O8 Cd2 C28 26.89(8) . .
N7 Cd2 C28 86.18(7) . .
O2 Cd3 N12 111.96(7) 1_545 2_666
O2 Cd3 O3 84.69(7) 1_545 1_645
N12 Cd3 O3 142.54(7) 2_666 1_645
O2 Cd3 O11 93.26(7) 1_545 .
N12 Cd3 O11 111.22(8) 2_666 .
O3 Cd3 O11 100.51(7) 1_645 .
O2 Cd3 O10 146.45(6) 1_545 .
N12 Cd3 O10 92.18(7) 2_666 .
O3 Cd3 O10 89.86(7) 1_645 .
O11 Cd3 O10 55.22(7) . .
O2 Cd3 O4 110.10(7) 1_545 1_645
N12 Cd3 O4 87.49(7) 2_666 1_645
O3 Cd3 O4 55.04(6) 1_645 1_645
O11 Cd3 O4 142.39(7) . 1_645
O10 Cd3 O4 93.26(7) . 1_645
O2 Cd3 C27 97.98(7) 1_545 1_645
N12 Cd3 C27 114.77(8) 2_666 1_645
O3 Cd3 C27 27.77(7) 1_645 1_645
O11 Cd3 C27 123.71(8) . 1_645
O10 Cd3 C27 92.08(7) . 1_645
O4 Cd3 C27 27.28(7) 1_645 1_645
O2 Cd3 C32 120.20(7) 1_545 .
N12 Cd3 C32 102.67(8) 2_666 .
O3 Cd3 C32 96.25(7) 1_645 .
O11 Cd3 C32 27.55(8) . .
O10 Cd3 C32 27.67(7) . .
O4 Cd3 C32 118.86(8) 1_645 .
C27 Cd3 C32 109.87(8) 1_645 .
C23 O1 Cd1 134.65(17) . .
C23 O2 Cd3 130.74(16) . 1_565
C27 O3 Cd3 96.03(15) . 1_465
C27 O4 Cd3 86.36(16) . 1_465
Cd1 O5 H1W 134.7 . .
Cd1 O5 H2W 125.1 . .
H1W O5 H2W 98.2 . .
Cd1 O6 H3W 109.2 . .
Cd1 O6 H4W 105.2 . .
H3W O6 H4W 119.4 . .
Cd2 O7 H5W 121.2 . .
Cd2 O7 H6W 121.8 . .
H5W O7 H6W 112.7 . .
C28 O8 Cd2 88.89(17) . .
C28 O9 Cd2 94.87(17) . .
C32 O10 Cd3 87.20(16) . .
C32 O11 Cd3 94.90(16) . .
H7W O12 H8W 115.7 . .
H9W O13 H10W 83.9 . .
H11W O14 H12W 130.7 . .
C1 N1 C4 116.9(2) . .
C1 N1 Cd1 129.41(18) . .
C4 N1 Cd1 113.56(18) . .
C2 N2 C3 116.6(3) . .
C5 N3 N4 106.2(2) . .
C5 N3 Cd1 115.38(17) . .
N4 N3 Cd1 137.79(17) . .
C6 N4 N3 105.1(2) . .
C6 N4 Cd2 132.63(18) . .
N3 N4 Cd2 116.71(16) . .
C6 N5 C5 102.1(2) . .
C9 N6 C10 116.8(3) . .
C12 N7 C15 117.3(2) . .
C12 N7 Cd2 128.64(18) . .
C15 N7 Cd2 114.04(17) . .
C13 N8 C14 117.1(2) . .
C16 N9 N10 105.6(2) . .
C16 N9 Cd2 116.51(16) . .
N10 N9 Cd2 133.74(17) . .
C17 N10 N9 104.8(2) . .
C17 N10 Cd1 128.13(17) . .
N9 N10 Cd1 110.52(15) . .
C16 N11 C17 101.6(2) . .
C20 N12 C21 117.4(2) . .
C20 N12 Cd3 121.88(17) . 2_666
C21 N12 Cd3 119.67(17) . 2_666
N1 C1 C2 121.4(3) . .
N1 C1 H1 119.3 . .
C2 C1 H1 119.3 . .
N2 C2 C1 122.5(3) . .
N2 C2 H2 118.8 . .
C1 C2 H2 118.8 . .
N2 C3 C4 121.9(3) . .
N2 C3 H3 119.0 . .
C4 C3 H3 119.0 . .
N1 C4 C3 120.7(3) . .
N1 C4 C5 116.9(2) . .
C3 C4 C5 122.3(3) . .
N3 C5 N5 113.3(2) . .
N3 C5 C4 122.0(2) . .
N5 C5 C4 124.6(2) . .
N5 C6 N4 113.3(2) . .
N5 C6 C7 122.2(2) . .
N4 C6 C7 124.5(2) . .
C11 C7 C8 117.7(3) . .
C11 C7 C6 123.2(3) . .
C8 C7 C6 119.1(3) . .
C9 C8 C7 118.7(3) . .
C9 C8 H8 120.7 . .
C7 C8 H8 120.7 . .
N6 C9 C8 124.0(3) . .
N6 C9 H9 118.0 . .
C8 C9 H9 118.0 . .
N6 C10 C11 123.7(3) . .
N6 C10 H10 118.1 . .
C11 C10 H10 118.1 . .
C10 C11 C7 119.1(3) . .
C10 C11 H11 120.5 . .
C7 C11 H11 120.5 . .
N7 C12 C13 121.4(3) . .
N7 C12 H12 119.3 . .
C13 C12 H12 119.3 . .
N8 C13 C12 121.8(3) . .
N8 C13 H13 119.1 . .
C12 C13 H13 119.1 . .
N8 C14 C15 121.6(2) . .
N8 C14 H14 119.2 . .
C15 C14 H14 119.2 . .
N7 C15 C14 120.7(2) . .
N7 C15 C16 115.9(2) . .
C14 C15 C16 123.3(2) . .
N9 C16 N11 114.1(2) . .
N9 C16 C15 119.9(2) . .
N11 C16 C15 125.9(2) . .
N11 C17 N10 113.8(2) . .
N11 C17 C18 123.2(2) . .
N10 C17 C18 122.8(2) . .
C22 C18 C19 117.9(2) . .
C22 C18 C17 121.4(2) . .
C19 C18 C17 120.6(2) . .
C20 C19 C18 119.1(3) . .
C20 C19 H19 120.5 . .
C18 C19 H19 120.5 . .
N12 C20 C19 123.0(2) . .
N12 C20 H20 118.5 . .
C19 C20 H20 118.5 . .
N12 C21 C22 122.9(2) . .
N12 C21 H21 118.5 . .
C22 C21 H21 118.5 . .
C21 C22 C18 119.6(2) . .
C21 C22 H22 120.2 . .
C18 C22 H22 120.2 . .
O1 C23 O2 124.6(2) . .
O1 C23 C24 116.9(2) . .
O2 C23 C24 118.2(2) . .
C25 C24 C26 118.8(2) . 2_676
C25 C24 C23 115.7(2) . .
C26 C24 C23 125.5(2) 2_676 .
C24 C25 C26 122.2(2) . .
C24 C25 H25 118.9 . .
C26 C25 H25 118.9 . .
C25 C26 C24 119.0(2) . 2_676
C25 C26 C27 118.5(2) . .
C24 C26 C27 122.4(2) 2_676 .
O4 C27 O3 122.6(2) . .
O4 C27 C26 120.4(2) . .
O3 C27 C26 117.1(2) . .
O4 C27 Cd3 66.36(14) . 1_465
O3 C27 Cd3 56.20(13) . 1_465
C26 C27 Cd3 173.10(18) . 1_465
O8 C28 O9 121.7(2) . .
O8 C28 C29 121.1(3) . .
O9 C28 C29 117.1(2) . .
O8 C28 Cd2 64.22(15) . .
O9 C28 Cd2 57.66(14) . .
C29 C28 Cd2 170.25(18) . .
C31 C29 C30 118.7(2) 2_757 .
C31 C29 C28 117.5(2) 2_757 .
C30 C29 C28 123.7(2) . .
C31 C30 C29 119.5(2) . .
C31 C30 C32 118.1(2) . .
C29 C30 C32 122.1(2) . .
C29 C31 C30 121.8(2) 2_757 .
C29 C31 H31 119.1 2_757 .
C30 C31 H31 119.1 . .
O11 C32 O10 122.7(2) . .
O11 C32 C30 119.5(2) . .
O10 C32 C30 117.6(2) . .
O11 C32 Cd3 57.56(13) . .
O10 C32 Cd3 65.12(14) . .
C30 C32 Cd3 175.50(17) . .

loop_
_geom_bond_atom_site_label_1
_geom_bond_atom_site_label_2
_geom_bond_distance
_geom_bond_site_symmetry_2
Cd1 O1 2.2349(18) .
Cd1 O5 2.299(2) .
Cd1 N10 2.323(2) .
Cd1 N3 2.328(2) .
Cd1 O6 2.359(2) .
Cd1 N1 2.449(2) .
Cd2 O7 2.238(3) .
Cd2 N9 2.310(2) .
Cd2 O9 2.321(2) .
Cd2 N4 2.339(2) .
Cd2 O8 2.465(2) .
Cd2 N7 2.475(2) .
Cd2 C28 2.737(3) .
Cd3 O2 2.2455(19) 1_545
Cd3 N12 2.246(2) 2_666
Cd3 O3 2.2611(19) 1_645
Cd3 O11 2.2941(19) .
Cd3 O10 2.460(2) .
Cd3 O4 2.484(2) 1_645
Cd3 C27 2.706(3) 1_645
Cd3 C32 2.708(3) .
O1 C23 1.255(3) .
O2 C23 1.255(3) .
O2 Cd3 2.2455(19) 1_565
O3 C27 1.268(3) .
O3 Cd3 2.2611(19) 1_465
O4 C27 1.243(3) .
O4 Cd3 2.484(2) 1_465
O5 H1W 0.8500 .
O5 H2W 0.8500 .
O6 H3W 0.8500 .
O6 H4W 0.8501 .
O7 H5W 0.8499 .
O7 H6W 0.8500 .
O8 C28 1.238(3) .
O9 C28 1.267(3) .
O10 C32 1.259(3) .
O11 C32 1.257(3) .
O12 H7W 0.8500 .
O12 H8W 0.8500 .
O13 H9W 0.8501 .
O13 H10W 0.8500 .
O14 H11W 0.8493 .
O14 H12W 0.8499 .
N1 C1 1.338(4) .
N1 C4 1.346(3) .
N2 C2 1.325(4) .
N2 C3 1.336(4) .
N3 C5 1.326(4) .
N3 N4 1.376(3) .
N4 C6 1.345(3) .
N5 C6 1.344(4) .
N5 C5 1.351(3) .
N6 C9 1.327(4) .
N6 C10 1.337(4) .
N7 C12 1.338(3) .
N7 C15 1.343(3) .
N8 C13 1.329(4) .
N8 C14 1.340(4) .
N9 C16 1.335(3) .
N9 N10 1.377(3) .
N10 C17 1.350(3) .
N11 C16 1.344(3) .
N11 C17 1.344(3) .
N12 C20 1.342(3) .
N12 C21 1.344(3) .
N12 Cd3 2.246(2) 2_666
C1 C2 1.371(4) .
C1 H1 0.9300 .
C2 H2 0.9300 .
C3 C4 1.386(4) .
C3 H3 0.9300 .
C4 C5 1.464(4) .
C6 C7 1.477(4) .
C7 C11 1.385(4) .
C7 C8 1.395(4) .
C8 C9 1.385(4) .
C8 H8 0.9300 .
C9 H9 0.9300 .
C10 C11 1.381(4) .
C10 H10 0.9300 .
C11 H11 0.9300 .
C12 C13 1.381(4) .
C12 H12 0.9300 .
C13 H13 0.9300 .
C14 C15 1.389(4) .
C14 H14 0.9300 .
C15 C16 1.469(4) .
C17 C18 1.476(3) .
C18 C22 1.384(4) .
C18 C19 1.389(4) .
C19 C20 1.384(4) .
C19 H19 0.9300 .
C20 H20 0.9300 .
C21 C22 1.377(4) .
C21 H21 0.9300 .
C22 H22 0.9300 .
C23 C24 1.517(3) .
C24 C25 1.386(3) .
C24 C26 1.400(3) 2_676
C25 C26 1.395(3) .
C25 H25 0.9300 .
C26 C24 1.400(3) 2_676
C26 C27 1.506(3) .
C27 Cd3 2.706(3) 1_465
C28 C29 1.511(3) .
C29 C31 1.389(4) 2_757
C29 C30 1.404(4) .
C30 C31 1.391(3) .
C30 C32 1.501(3) .
C31 C29 1.389(4) 2_757
C31 H31 0.9300 .

loop_
_geom_hbond_atom_site_label_D
_geom_hbond_atom_site_label_H
_geom_hbond_atom_site_label_A
_geom_hbond_distance_DH
_geom_hbond_distance_HA
_geom_hbond_distance_DA
_geom_hbond_angle_DHA
_geom_hbond_site_symmetry_A
O5 H1W O14 0.85 1.80 2.647(3) 172.3 .
O5 H2W N5 0.85 2.06 2.900(3) 171.4 2_667
O6 H3W O13 0.85 2.06 2.843(3) 152.2 1_655
O6 H4W N8 0.85 1.96 2.766(3) 158.0 2_766
O7 H5W O12 0.85 1.80 2.644(4) 170.9 .
O12 H7W N6 0.85 2.04 2.840(4) 156.1 2_657
O12 H8W O10 0.85 2.32 3.118(4) 157.3 1_455
O13 H9W N2 0.85 2.00 2.822(4) 163.7 2_667
O13 H10W O9 0.85 1.96 2.796(3) 167.8 1_455
O14 H11W O6 0.85 2.10 2.945(4) 179.6 1_455
O14 H12W O3 0.85 2.14 2.917(3) 152.0 .
O14 H12W O2 0.85 2.50 3.046(3) 123.0 1_455

loop_
_geom_torsion_atom_site_label_1
_geom_torsion_atom_site_label_2
_geom_torsion_atom_site_label_3
_geom_torsion_atom_site_label_4
_geom_torsion
_geom_torsion_site_symmetry_1
_geom_torsion_site_symmetry_4
O5 Cd1 O1 C23 62.8(2) . .
N10 Cd1 O1 C23 166.9(2) . .
N3 Cd1 O1 C23 -67.6(6) . .
O6 Cd1 O1 C23 -102.0(2) . .
N1 Cd1 O1 C23 -16.3(3) . .
O7 Cd2 O8 C28 -161.74(18) . .
N9 Cd2 O8 C28 111.6(2) . .
O9 Cd2 O8 C28 2.65(16) . .
N4 Cd2 O8 C28 -64.62(18) . .
N7 Cd2 O8 C28 93.76(17) . .
O7 Cd2 O9 C28 21.5(3) . .
N9 Cd2 O9 C28 -147.16(16) . .
N4 Cd2 O9 C28 118.08(18) . .
O8 Cd2 O9 C28 -2.59(15) . .
N7 Cd2 O9 C28 -86.92(17) . .
O2 Cd3 O10 C32 -23.7(2) 1_545 .
N12 Cd3 O10 C32 113.58(16) 2_666 .
O3 Cd3 O10 C32 -103.84(16) 1_645 .
O11 Cd3 O10 C32 -0.91(15) . .
O4 Cd3 O10 C32 -158.81(15) 1_645 .
C27 Cd3 O10 C32 -131.52(16) 1_645 .
O2 Cd3 O11 C32 168.54(16) 1_545 .
N12 Cd3 O11 C32 -76.38(17) 2_666 .
O3 Cd3 O11 C32 83.33(17) 1_645 .
O10 Cd3 O11 C32 0.91(15) . .
O4 Cd3 O11 C32 38.9(2) 1_645 .
C27 Cd3 O11 C32 66.69(18) 1_645 .
O1 Cd1 N1 C1 4.2(3) . .
O5 Cd1 N1 C1 -85.9(3) . .
N10 Cd1 N1 C1 169.7(3) . .
N3 Cd1 N1 C1 177.4(3) . .
O6 Cd1 N1 C1 89.7(3) . .
O1 Cd1 N1 C4 -179.59(19) . .
O5 Cd1 N1 C4 90.3(2) . .
N10 Cd1 N1 C4 -14.1(5) . .
N3 Cd1 N1 C4 -6.39(19) . .
O6 Cd1 N1 C4 -94.1(2) . .
O1 Cd1 N3 C5 61.6(6) . .
O5 Cd1 N3 C5 -68.7(2) . .
N10 Cd1 N3 C5 -173.3(2) . .
O6 Cd1 N3 C5 96.1(2) . .
N1 Cd1 N3 C5 8.4(2) . .
O1 Cd1 N3 N4 -129.1(5) . .
O5 Cd1 N3 N4 100.5(3) . .
N10 Cd1 N3 N4 -4.0(3) . .
O6 Cd1 N3 N4 -94.7(3) . .
N1 Cd1 N3 N4 177.7(3) . .
C5 N3 N4 C6 0.4(3) . .
Cd1 N3 N4 C6 -169.4(2) . .
C5 N3 N4 Cd2 -156.64(18) . .
Cd1 N3 N4 Cd2 33.5(3) . .
O7 Cd2 N4 C6 96.1(3) . .
N9 Cd2 N4 C6 -172.0(3) . .
O9 Cd2 N4 C6 -42.5(3) . .
O8 Cd2 N4 C6 6.2(3) . .
N7 Cd2 N4 C6 -117.0(3) . .
C28 Cd2 N4 C6 -18.2(3) . .
O7 Cd2 N4 N3 -114.6(2) . .
N9 Cd2 N4 N3 -22.7(2) . .
O9 Cd2 N4 N3 106.79(19) . .
O8 Cd2 N4 N3 155.49(17) . .
N7 Cd2 N4 N3 32.3(3) . .
C28 Cd2 N4 N3 131.09(19) . .
O7 Cd2 N7 C12 -105.5(3) . .
N9 Cd2 N7 C12 168.9(3) . .
O9 Cd2 N7 C12 34.4(3) . .
N4 Cd2 N7 C12 108.5(3) . .
O8 Cd2 N7 C12 -20.0(2) . .
C28 Cd2 N7 C12 6.9(3) . .
O7 Cd2 N7 C15 72.9(2) . .
N9 Cd2 N7 C15 -12.83(18) . .
O9 Cd2 N7 C15 -147.32(19) . .
N4 Cd2 N7 C15 -73.2(3) . .
O8 Cd2 N7 C15 158.30(19) . .
C28 Cd2 N7 C15 -174.8(2) . .
O7 Cd2 N9 C16 -86.6(2) . .
O9 Cd2 N9 C16 85.9(2) . .
N4 Cd2 N9 C16 175.6(2) . .
O8 Cd2 N9 C16 -0.9(3) . .
N7 Cd2 N9 C16 18.08(19) . .
C28 Cd2 N9 C16 56.0(3) . .
O7 Cd2 N9 N10 66.8(2) . .
O9 Cd2 N9 N10 -120.6(2) . .
N4 Cd2 N9 N10 -31.0(2) . .
O8 Cd2 N9 N10 152.5(2) . .
N7 Cd2 N9 N10 171.5(3) . .
C28 Cd2 N9 N10 -150.5(2) . .
C16 N9 N10 C17 0.0(3) . .
Cd2 N9 N10 C17 -155.4(2) . .
C16 N9 N10 Cd1 -141.35(18) . .
Cd2 N9 N10 Cd1 63.2(3) . .
O1 Cd1 N10 C17 1.2(2) . .
O5 Cd1 N10 C17 93.6(2) . .
N3 Cd1 N10 C17 -172.1(2) . .
O6 Cd1 N10 C17 -85.3(2) . .
N1 Cd1 N10 C17 -164.7(3) . .
O1 Cd1 N10 N9 131.05(17) . .
O5 Cd1 N10 N9 -136.48(17) . .
N3 Cd1 N10 N9 -42.20(18) . .
O6 Cd1 N10 N9 44.62(17) . .
N1 Cd1 N10 N9 -34.9(5) . .
C4 N1 C1 C2 0.9(5) . .
Cd1 N1 C1 C2 177.0(2) . .
C3 N2 C2 C1 0.5(6) . .
N1 C1 C2 N2 -0.7(6) . .
C2 N2 C3 C4 -0.4(6) . .
C1 N1 C4 C3 -0.9(4) . .
Cd1 N1 C4 C3 -177.6(3) . .
C1 N1 C4 C5 -179.4(3) . .
Cd1 N1 C4 C5 3.8(3) . .
N2 C3 C4 N1 0.7(6) . .
N2 C3 C4 C5 179.2(3) . .
N4 N3 C5 N5 -1.2(3) . .
Cd1 N3 C5 N5 171.30(19) . .
N4 N3 C5 C4 177.2(3) . .
Cd1 N3 C5 C4 -10.3(4) . .
C6 N5 C5 N3 1.4(3) . .
C6 N5 C5 C4 -177.0(3) . .
N1 C4 C5 N3 4.2(4) . .
C3 C4 C5 N3 -174.4(3) . .
N1 C4 C5 N5 -177.6(3) . .
C3 C4 C5 N5 3.9(5) . .
C5 N5 C6 N4 -1.1(3) . .
C5 N5 C6 C7 177.2(3) . .
N3 N4 C6 N5 0.4(3) . .
Cd2 N4 C6 N5 152.2(2) . .
N3 N4 C6 C7 -177.9(3) . .
Cd2 N4 C6 C7 -26.1(4) . .
N5 C6 C7 C11 154.3(3) . .
N4 C6 C7 C11 -27.6(4) . .
N5 C6 C7 C8 -25.8(4) . .
N4 C6 C7 C8 152.3(3) . .
C11 C7 C8 C9 2.1(4) . .
C6 C7 C8 C9 -177.8(3) . .
C10 N6 C9 C8 -1.6(5) . .
C7 C8 C9 N6 -0.7(5) . .
C9 N6 C10 C11 2.6(5) . .
N6 C10 C11 C7 -1.2(5) . .
C8 C7 C11 C10 -1.2(4) . .
C6 C7 C11 C10 178.7(3) . .
C15 N7 C12 C13 0.1(4) . .
Cd2 N7 C12 C13 178.4(2) . .
C14 N8 C13 C12 1.6(4) . .
N7 C12 C13 N8 -2.0(5) . .
C13 N8 C14 C15 0.5(4) . .
C12 N7 C15 C14 1.9(4) . .
Cd2 N7 C15 C14 -176.6(2) . .
C12 N7 C15 C16 -174.8(2) . .
Cd2 N7 C15 C16 6.7(3) . .
N8 C14 C15 N7 -2.3(4) . .
N8 C14 C15 C16 174.1(3) . .
N10 N9 C16 N11 -0.1(3) . .
Cd2 N9 C16 N11 160.32(18) . .
N10 N9 C16 C15 177.0(2) . .
Cd2 N9 C16 C15 -22.6(3) . .
C17 N11 C16 N9 0.1(3) . .
C17 N11 C16 C15 -176.8(3) . .
N7 C15 C16 N9 9.9(4) . .
C14 C15 C16 N9 -166.7(3) . .
N7 C15 C16 N11 -173.3(3) . .
C14 C15 C16 N11 10.1(4) . .
C16 N11 C17 N10 -0.1(3) . .
C16 N11 C17 C18 -175.8(2) . .
N9 N10 C17 N11 0.1(3) . .
Cd1 N10 C17 N11 132.0(2) . .
N9 N10 C17 C18 175.8(2) . .
Cd1 N10 C17 C18 -52.2(3) . .
N11 C17 C18 C22 153.9(3) . .
N10 C17 C18 C22 -21.4(4) . .
N11 C17 C18 C19 -22.5(4) . .
N10 C17 C18 C19 162.1(3) . .
C22 C18 C19 C20 -2.1(4) . .
C17 C18 C19 C20 174.5(3) . .
C21 N12 C20 C19 0.0(4) . .
Cd3 N12 C20 C19 -168.4(2) 2_666 .
C18 C19 C20 N12 1.5(5) . .
C20 N12 C21 C22 -0.9(4) . .
Cd3 N12 C21 C22 167.7(2) 2_666 .
N12 C21 C22 C18 0.3(4) . .
C19 C18 C22 C21 1.2(4) . .
C17 C18 C22 C21 -175.3(2) . .
Cd1 O1 C23 O2 42.7(4) . .
Cd1 O1 C23 C24 -130.9(2) . .
Cd3 O2 C23 O1 173.03(18) 1_565 .
Cd3 O2 C23 C24 -13.4(3) 1_565 .
O1 C23 C24 C25 85.0(3) . .
O2 C23 C24 C25 -89.0(3) . .
O1 C23 C24 C26 -96.8(3) . 2_676
O2 C23 C24 C26 89.2(3) . 2_676
C26 C24 C25 C26 0.5(4) 2_676 .
C23 C24 C25 C26 178.8(2) . .
C24 C25 C26 C24 -0.5(4) . 2_676
C24 C25 C26 C27 177.3(2) . .
Cd3 O4 C27 O3 -1.2(3) 1_465 .
Cd3 O4 C27 C26 178.3(2) 1_465 .
Cd3 O3 C27 O4 1.3(3) 1_465 .
Cd3 O3 C27 C26 -178.20(19) 1_465 .
C25 C26 C27 O4 175.9(2) . .
C24 C26 C27 O4 -6.4(4) 2_676 .
C25 C26 C27 O3 -4.6(4) . .
C24 C26 C27 O3 173.1(2) 2_676 .
C25 C26 C27 Cd3 -17.2(16) . 1_465
C24 C26 C27 Cd3 160.5(13) 2_676 1_465
Cd2 O8 C28 O9 -4.6(3) . .
Cd2 O8 C28 C29 170.7(2) . .
Cd2 O9 C28 O8 4.9(3) . .
Cd2 O9 C28 C29 -170.55(19) . .
O7 Cd2 C28 O8 19.8(2) . .
N9 Cd2 C28 O8 -119.1(2) . .
O9 Cd2 C28 O8 -175.3(3) . .
N4 Cd2 C28 O8 121.85(16) . .
N7 Cd2 C28 O8 -83.85(17) . .
O7 Cd2 C28 O9 -164.85(18) . .
N9 Cd2 C28 O9 56.2(2) . .
N4 Cd2 C28 O9 -62.81(18) . .
O8 Cd2 C28 O9 175.3(3) . .
N7 Cd2 C28 O9 91.49(18) . .
O7 Cd2 C28 C29 -105.2(12) . .
N9 Cd2 C28 C29 115.9(11) . .
O9 Cd2 C28 C29 59.6(11) . .
N4 Cd2 C28 C29 -3.2(12) . .
O8 Cd2 C28 C29 -125.0(12) . .
N7 Cd2 C28 C29 151.1(12) . .
O8 C28 C29 C31 -133.6(3) . 2_757
O9 C28 C29 C31 41.9(4) . 2_757
Cd2 C28 C29 C31 -13.0(13) . 2_757
O8 C28 C29 C30 42.2(4) . .
O9 C28 C29 C30 -142.3(3) . .
Cd2 C28 C29 C30 162.8(10) . .
C31 C29 C30 C31 0.7(4) 2_757 .
C28 C29 C30 C31 -175.1(2) . .
C31 C29 C30 C32 -172.3(2) 2_757 .
C28 C29 C30 C32 12.0(4) . .
C29 C30 C31 C29 -0.7(4) . 2_757
C32 C30 C31 C29 172.5(2) . 2_757
Cd3 O11 C32 O10 -1.7(3) . .
Cd3 O11 C32 C30 -176.0(2) . .
Cd3 O10 C32 O11 1.6(3) . .
Cd3 O10 C32 C30 176.0(2) . .
C31 C30 C32 O11 49.3(4) . .
C29 C30 C32 O11 -137.6(3) . .
C31 C30 C32 O10 -125.2(3) . .
C29 C30 C32 O10 47.8(4) . .
C31 C30 C32 Cd3 1(3) . .
C29 C30 C32 Cd3 174(2) . .
O2 Cd3 C32 O11 -13.27(19) 1_545 .
N12 Cd3 C32 O11 111.78(16) 2_666 .
O3 Cd3 C32 O11 -100.76(16) 1_645 .
O10 Cd3 C32 O11 -178.4(3) . .
O4 Cd3 C32 O11 -154.05(15) 1_645 .
C27 Cd3 C32 O11 -125.68(16) 1_645 .
O2 Cd3 C32 O10 165.12(14) 1_545 .
N12 Cd3 C32 O10 -69.83(16) 2_666 .
O3 Cd3 C32 O10 77.63(16) 1_645 .
O11 Cd3 C32 O10 178.4(3) . .
O4 Cd3 C32 O10 24.34(17) 1_645 .
C27 Cd3 C32 O10 52.71(17) 1_645 .
O2 Cd3 C32 C30 37(2) 1_545 .
N12 Cd3 C32 C30 162(2) 2_666 .
O3 Cd3 C32 C30 -50(2) 1_645 .
O11 Cd3 C32 C30 51(2) . .
O10 Cd3 C32 C30 -128(3) . .
O4 Cd3 C32 C30 -104(2) 1_645 .
C27 Cd3 C32 C30 -75(2) 1_645 .
